data_1511807
loop_
_publ_author_name
'Podsiad\/lo, Marcin'
'Olejniczak, Anna'
'Katrusiak, Andrzej'

_publ_section_title
;
 Why Propane?
;
_journal_issue 9
_journal_name_full 'The Journal of Physical Chemistry C'
_journal_page_first 4759
_journal_paper_doi 10.1021/jp311747m
_journal_volume 117
_journal_year 2013
_chemical_formula_moiety 'C3 H8'
_chemical_formula_sum 'C3 H8'
_chemical_formula_weight 44.09
_chemical_melting_point 86
_chemical_name_common propane
_chemical_name_systematic
; 
propane
;
_space_group_IT_number 14
_symmetry_cell_setting monoclinic
_symmetry_space_group_name_Hall '-P 2yn'
_symmetry_space_group_name_H-M 'P 1 21/n 1'
_atom_sites_solution_hydrogens geom
_atom_sites_solution_primary direct
_atom_sites_solution_secondary difmap
_audit_creation_method SHELXL-97
_cell_angle_alpha 90.00
_cell_angle_beta 90.48(7)
_cell_angle_gamma 90.00
_cell_formula_units_Z 4
_cell_length_a 3.689(3)
_cell_length_b 11.651(9)
_cell_length_c 6.151(5)
_cell_measurement_reflns_used 663
_cell_measurement_temperature 295(2)
_cell_measurement_theta_max 27.76
_cell_measurement_theta_min 3.50
_cell_volume 264.4(4)
_computing_cell_refinement 'CrysAlisRED (Oxford Diffraction, 2004)'
_computing_data_collection 'CrysAlisCCD (Oxford Diffraction, 2004)'
_computing_data_reduction 'CrysAlisRED (Oxford Diffraction, 2004); REDSHABS (Katrusiak, A.  2003)'
_computing_molecular_graphics 'SHELXTL (Sheldrick, 1990)'
_computing_publication_material 'SHELXL--97 (Sheldrick, 1997)'
_computing_structure_refinement 'SHELXL--97 (Sheldrick, 1997)'
_computing_structure_solution 'SHELXS--97 (Sheldrick, 1997)'
_diffrn_ambient_environment 'diamond-anvil cell'
_diffrn_ambient_pressure 5930000
_diffrn_ambient_temperature 295(2)
_diffrn_measured_fraction_theta_full 0.254
_diffrn_measured_fraction_theta_max 0.254
_diffrn_measurement_device_type 'KM-4 CCD'
_diffrn_measurement_method '\f- and \w-scans'
_diffrn_radiation_monochromator graphite
_diffrn_radiation_source 'fine-focus sealed tube'
_diffrn_radiation_type MoK\a
_diffrn_radiation_wavelength 0.71073
_diffrn_reflns_av_R_equivalents 0.0693
_diffrn_reflns_av_sigmaI/netI 0.0354
_diffrn_reflns_limit_h_max 3
_diffrn_reflns_limit_h_min -3
_diffrn_reflns_limit_k_max 14
_diffrn_reflns_limit_k_min -14
_diffrn_reflns_limit_l_max 6
_diffrn_reflns_limit_l_min -6
_diffrn_reflns_number 1105
_diffrn_reflns_theta_full 27.76
_diffrn_reflns_theta_max 27.76
_diffrn_reflns_theta_min 3.50
_diffrn_standards_decay_% 0
_diffrn_standards_interval_count 0
_diffrn_standards_number 0
_exptl_absorpt_coefficient_mu 0.060
_exptl_absorpt_correction_T_max 0.91
_exptl_absorpt_correction_T_min 0.59
_exptl_absorpt_correction_type analytical
_exptl_absorpt_process_details
; 
 Correction for absorption of the diamond-anvil cell and the sample 
 were made using program REDSHABS (Katrusiak, A. (2003) REDSHABS. Adam
 Mickiewicz University Pozna\'n; Katrusiak, A. (2004) Z. Kristallogr.
 219, 461-467).
;
_exptl_crystal_colour colourless
_exptl_crystal_density_diffrn 1.108
_exptl_crystal_density_method 'not measured'
_exptl_crystal_description cylinder
_exptl_crystal_F_000 104
_exptl_crystal_size_max 0.36
_exptl_crystal_size_mid 0.35
_exptl_crystal_size_min 0.20
_refine_diff_density_max 0.134
_refine_diff_density_min -0.115
_refine_diff_density_rms 0.029
_refine_ls_extinction_coef 0.30(4)
_refine_ls_extinction_expression Fc^*^=kFc[1+0.001xFc^2^\l^3^/sin(2\q)]^-1/4^
_refine_ls_extinction_method SHELXL
_refine_ls_goodness_of_fit_ref 1.392
_refine_ls_hydrogen_treatment constr
_refine_ls_matrix_type full
_refine_ls_number_parameters 29
_refine_ls_number_reflns 157
_refine_ls_number_restraints 0
_refine_ls_restrained_S_all 1.392
_refine_ls_R_factor_all 0.0920
_refine_ls_R_factor_gt 0.0764
_refine_ls_shift/su_max 0.000
_refine_ls_shift/su_mean 0.000
_refine_ls_structure_factor_coef Fsqd
_refine_ls_weighting_details 'calc w=1/[\s^2^(Fo^2^)+(0.0000P)^2^+0.2716P] where P=(Fo^2^+2Fc^2^)/3'
_refine_ls_weighting_scheme calc
_refine_ls_wR_factor_gt 0.1072
_refine_ls_wR_factor_ref 0.1125
_reflns_number_gt 133
_reflns_number_total 157
_reflns_threshold_expression >2sigma(I)
_cod_data_source_file jp311747m_si_002.cif
_cod_data_source_block 7pro_5.93GPa
_cod_original_sg_symbol_H-M 'P 21/n'
_cod_database_code 1511807

loop_
_symmetry_equiv_pos_as_xyz
'x, y, z'
'-x+1/2, y+1/2, -z+1/2'
'-x, -y, -z'
'x-1/2, -y-1/2, z-1/2'

loop_
_atom_site_label
_atom_site_type_symbol
_atom_site_fract_x
_atom_site_fract_y
_atom_site_fract_z
_atom_site_U_iso_or_equiv
_atom_site_adp_type
_atom_site_occupancy
_atom_site_symmetry_multiplicity
_atom_site_calc_flag
_atom_site_refinement_flags
C1 C 0.218(2) 0.9502(4) 0.2110(13) 0.036(6) Uani 1 1 d .
H1 H -0.0381 0.9467 0.1816 0.054 Uiso 1 1 calc R
H2 H 0.3477 0.9221 0.0874 0.054 Uiso 1 1 calc R
H3 H 0.2868 1.0282 0.2393 0.054 Uiso 1 1 calc R
C2 C 0.307(2) 0.8770(3) 0.4073(12) 0.030(6) Uani 1 1 d .
H4 H 0.1621 0.9018 0.5295 0.036 Uiso 1 1 calc R
H5 H 0.5604 0.8868 0.4462 0.036 Uiso 1 1 calc R
C3 C 0.232(2) 0.7505(3) 0.3606(13) 0.030(6) Uani 1 1 d .
H6 H -0.0229 0.7399 0.3335 0.044 Uiso 1 1 calc R
H8 H 0.3046 0.7052 0.4836 0.044 Uiso 1 1 calc R
H7 H 0.3656 0.7270 0.2351 0.044 Uiso 1 1 calc R

loop_
_atom_site_aniso_label
_atom_site_aniso_U_11
_atom_site_aniso_U_22
_atom_site_aniso_U_33
_atom_site_aniso_U_23
_atom_site_aniso_U_13
_atom_site_aniso_U_12
C1 0.049(11) 0.028(4) 0.032(12) 0.002(3) 0.007(11) 0.007(3)
C2 0.030(12) 0.034(4) 0.025(10) 0.002(3) -0.012(10) -0.003(3)
C3 0.021(12) 0.040(4) 0.028(11) 0.000(2) -0.012(11) -0.001(3)

loop_
_atom_type_symbol
_atom_type_description
_atom_type_scat_dispersion_real
_atom_type_scat_dispersion_imag
_atom_type_scat_source
C C 0.0033 0.0016 'International Tables Vol C Tables 4.2.6.8 and 6.1.1.4'
H H 0.0000 0.0000 'International Tables Vol C Tables 4.2.6.8 and 6.1.1.4'

loop_
_geom_angle_atom_site_label_1
_geom_angle_atom_site_label_2
_geom_angle_atom_site_label_3
_geom_angle
C1 C2 C3 110.8(7)

loop_
_geom_bond_atom_site_label_1
_geom_bond_atom_site_label_2
_geom_bond_distance
C1 C2 1.512(11)
C2 C3 1.527(7)
